data_7238317
loop_
_publ_author_name
'Constable, Edwin C.'
'Housecroft, Catherine E.'
'Price, Jason R.'
'Zampese, Jennifer A.'

_publ_section_title
;
 When five are six: the myth of five-coordinate copper(ii) in
 supramolecular chemistry
;
_journal_issue 10
_journal_name_full CrystEngComm
_journal_page_first 3163
_journal_paper_doi 10.1039/c0ce00019a
_journal_volume 12
_journal_year 2010
_chemical_formula_moiety '4(C26 H21 Cu N5), C4 H10 O, 8(F6 P), 3(H2 O)'
_chemical_formula_sum 'C108 H100 Cu4 F48 N20 O4 P8'
_chemical_formula_weight 3156.02
_space_group_IT_number 14
_space_group_name_Hall '-P 2ybc'
_space_group_name_H-M_alt 'P 1 21/c 1'
_symmetry_cell_setting monoclinic
_symmetry_space_group_name_Hall '-P 2ybc'
_symmetry_space_group_name_H-M 'P 1 21/c 1'
_atom_sites_solution_hydrogens geom
_atom_sites_solution_primary direct
_atom_sites_solution_secondary difmap
_audit_creation_method SHELXL-97
_cell_angle_alpha 90.00
_cell_angle_beta 111.56(3)
_cell_angle_gamma 90.00
_cell_formula_units_Z 1
_cell_length_a 19.703(4)
_cell_length_b 11.221(2)
_cell_length_c 15.989(3)
_cell_measurement_reflns_used 2924
_cell_measurement_temperature 223(2)
_cell_measurement_theta_max 43.60
_cell_measurement_theta_min 5.57
_cell_volume 3287.6(13)
_computing_cell_refinement 'Stoe IPDS'
_computing_data_collection 'Stoe IPDS'
_computing_data_reduction 'Stoe IPDS'
_computing_molecular_graphics 'Bruker SHELXTL'
_computing_publication_material 'Bruker SHELXTL'
_computing_structure_refinement 'SHELXL-97 (Sheldrick, 1997)'
_computing_structure_solution 'SHELXS-97 (Sheldrick, 1990)'
_diffrn_ambient_temperature 223(2)
_diffrn_measured_fraction_theta_full 0.996
_diffrn_measured_fraction_theta_max 0.996
_diffrn_measurement_device_type 'Stoe IPDS'
_diffrn_measurement_method '\w scans'
_diffrn_radiation_monochromator graphite
_diffrn_radiation_source 'fine-focus sealed tube'
_diffrn_radiation_type MoK\a
_diffrn_radiation_wavelength 0.71073
_diffrn_reflns_av_R_equivalents 0.1008
_diffrn_reflns_av_sigmaI/netI 0.0434
_diffrn_reflns_limit_h_max 24
_diffrn_reflns_limit_h_min -24
_diffrn_reflns_limit_k_max 13
_diffrn_reflns_limit_k_min -13
_diffrn_reflns_limit_l_max 19
_diffrn_reflns_limit_l_min -19
_diffrn_reflns_number 45192
_diffrn_reflns_theta_full 26.00
_diffrn_reflns_theta_max 26.00
_diffrn_reflns_theta_min 2.27
_exptl_absorpt_coefficient_mu 0.861
_exptl_absorpt_correction_T_max 0.9746
_exptl_absorpt_correction_T_min 0.6981
_exptl_absorpt_correction_type multi-scan
_exptl_absorpt_process_details '(Blessing, 1951)'
_exptl_crystal_colour blue
_exptl_crystal_density_diffrn 1.586
_exptl_crystal_density_method 'not measured'
_exptl_crystal_description plate
_exptl_crystal_F_000 1572
_exptl_crystal_size_max 0.45
_exptl_crystal_size_mid 0.35
_exptl_crystal_size_min 0.03
_refine_diff_density_max 0.775
_refine_diff_density_min -0.560
_refine_diff_density_rms 0.082
_refine_ls_extinction_coef 0.019(2)
_refine_ls_extinction_method none
_refine_ls_goodness_of_fit_ref 1.082
_refine_ls_hydrogen_treatment constr
_refine_ls_matrix_type full
_refine_ls_number_parameters 498
_refine_ls_number_reflns 6427
_refine_ls_number_restraints 14
_refine_ls_restrained_S_all 1.082
_refine_ls_R_factor_all 0.0642
_refine_ls_R_factor_gt 0.0595
_refine_ls_shift/su_max 0.040
_refine_ls_shift/su_mean 0.002
_refine_ls_structure_factor_coef Fsqd
_refine_ls_weighting_details 'calc w=1/[\s^2^(Fo^2^)+(0.0953P)^2^+2.9649P] where P=(Fo^2^+2Fc^2^)/3'
_refine_ls_weighting_scheme calc
_refine_ls_wR_factor_gt 0.1657
_refine_ls_wR_factor_ref 0.1707
_reflns_number_gt 5858
_reflns_number_total 6427
_reflns_threshold_expression >2sigma(I)
_cod_data_source_file c0ce00019a.txt
_cod_data_source_block JP131
_cod_depositor_comments
;
The following automatic conversions were performed:

data item '_symmetry_cell_setting' value 'Monoclinic' was changed to
'monoclinic' in accordance with the
/home/saulius/struct/COD-crude-data/automatic-downloads/DataCite-retrospective/RSC/depositions/lib/dictionaries/cif_core.dic
dictionary named 'cif_core.dic' version 2.4.2 last updated on
2011-04-26.

Automatic conversion script
Id: cif_fix_values 6909 2019-04-08 15:41:33Z antanas 
;
_cod_original_cell_volume 3287.4(13)
_cod_original_sg_symbol_Hall -P2ybc
_cod_original_sg_symbol_H-M P2(1)/c
_cod_database_code 7238317

loop_
_symmetry_equiv_pos_as_xyz
'x, y, z'
'-x, y+1/2, -z+1/2'
'-x, -y, -z'
'x, -y-1/2, z-1/2'

loop_
_atom_site_label
_atom_site_type_symbol
_atom_site_fract_x
_atom_site_fract_y
_atom_site_fract_z
_atom_site_U_iso_or_equiv
_atom_site_adp_type
_atom_site_occupancy
_atom_site_symmetry_multiplicity
_atom_site_calc_flag
_atom_site_refinement_flags
_atom_site_disorder_assembly
_atom_site_disorder_group
Cu1 Cu 0.29326(2) 0.77600(3) 0.52048(2) 0.04114(16) Uani 1 1 d . . .
N1 N 0.34648(15) 0.8651(3) 0.63596(18) 0.0455(6) Uani 1 1 d . . .
N2 N 0.34290(15) 0.6444(2) 0.59528(18) 0.0420(6) Uani 1 1 d . . .
N3 N 0.27225(16) 0.6434(3) 0.42629(18) 0.0462(6) Uani 1 1 d . . .
C1 C 0.3476(2) 0.9825(3) 0.6492(3) 0.0560(9) Uani 1 1 d . . .
H1A H 0.3239 1.0327 0.6000 0.067 Uiso 1 1 calc R . .
C2 C 0.3828(2) 1.0328(4) 0.7336(3) 0.0643(11) Uani 1 1 d . . .
H2A H 0.3830 1.1158 0.7415 0.077 Uiso 1 1 calc R . .
C3 C 0.4169(2) 0.9595(4) 0.8047(3) 0.0633(10) Uani 1 1 d . . .
H3A H 0.4403 0.9917 0.8624 0.076 Uiso 1 1 calc R . .
C4 C 0.4171(2) 0.8382(4) 0.7917(2) 0.0565(9) Uani 1 1 d . . .
H4A H 0.4409 0.7870 0.8401 0.068 Uiso 1 1 calc R . .
C5 C 0.38173(19) 0.7931(3) 0.7064(2) 0.0447(7) Uani 1 1 d . . .
C6 C 0.38038(18) 0.6652(3) 0.6823(2) 0.0447(7) Uani 1 1 d . . .
C7 C 0.4148(2) 0.5724(4) 0.7395(2) 0.0526(8) Uani 1 1 d . . .
H7A H 0.4408 0.5859 0.8011 0.063 Uiso 1 1 calc R . .
C8 C 0.4097(2) 0.4592(3) 0.7030(3) 0.0561(9) Uani 1 1 d . . .
H8A H 0.4318 0.3946 0.7406 0.067 Uiso 1 1 calc R . .
C9 C 0.3728(2) 0.4399(3) 0.6122(3) 0.0534(8) Uani 1 1 d . . .
H9A H 0.3707 0.3636 0.5872 0.064 Uiso 1 1 calc R . .
C10 C 0.33905(18) 0.5361(3) 0.5593(2) 0.0445(7) Uani 1 1 d . . .
C11 C 0.29771(19) 0.5349(3) 0.4617(2) 0.0456(7) Uani 1 1 d . . .
C12 C 0.2852(2) 0.4346(4) 0.4089(3) 0.0581(9) Uani 1 1 d . . .
H12A H 0.3030 0.3602 0.4347 0.070 Uiso 1 1 calc R . .
C13 C 0.2463(3) 0.4442(4) 0.3180(3) 0.0673(11) Uani 1 1 d . . .
H13A H 0.2377 0.3766 0.2808 0.081 Uiso 1 1 calc R . .
C14 C 0.2202(3) 0.5540(4) 0.2822(3) 0.0659(11) Uani 1 1 d . . .
H14A H 0.1934 0.5623 0.2203 0.079 Uiso 1 1 calc R . .
C15 C 0.2340(2) 0.6514(4) 0.3382(2) 0.0579(9) Uani 1 1 d . . .
H15A H 0.2158 0.7262 0.3136 0.069 Uiso 1 1 calc R . .
N4 N 0.25878(16) 0.9120(3) 0.43630(18) 0.0452(6) Uani 1 1 d . . .
N5 N 0.17878(17) 0.7982(3) 0.5154(2) 0.0473(6) Uani 1 1 d . . .
C16 C 0.3024(2) 0.9655(3) 0.3981(3) 0.0543(9) Uani 1 1 d . . .
H16A H 0.3522 0.9456 0.4187 0.065 Uiso 1 1 calc R . .
C17 C 0.2755(2) 1.0476(4) 0.3303(3) 0.0588(9) Uani 1 1 d . . .
H17A H 0.3061 1.0839 0.3046 0.071 Uiso 1 1 calc R . .
C18 C 0.2030(2) 1.0751(4) 0.3012(3) 0.0630(10) Uani 1 1 d . . .
H18A H 0.1834 1.1299 0.2540 0.076 Uiso 1 1 calc R . .
C19 C 0.1586(2) 1.0245(4) 0.3396(3) 0.0605(10) Uani 1 1 d . . .
H19A H 0.1088 1.0447 0.3197 0.073 Uiso 1 1 calc R . .
C20 C 0.18842(19) 0.9417(3) 0.4091(2) 0.0452(7) Uani 1 1 d . . .
C21 C 0.14454(19) 0.8846(3) 0.4547(2) 0.0483(8) Uani 1 1 d . . .
C22 C 0.0726(2) 0.9177(4) 0.4389(3) 0.0679(11) Uani 1 1 d . . .
H22A H 0.0498 0.9786 0.3978 0.081 Uiso 1 1 calc R . .
C23 C 0.0356(3) 0.8591(5) 0.4849(4) 0.0797(14) Uani 1 1 d . . .
H23A H -0.0134 0.8783 0.4734 0.096 Uiso 1 1 calc R . .
C24 C 0.0692(3) 0.7738(4) 0.5467(4) 0.0725(12) Uani 1 1 d . . .
H24A H 0.0442 0.7356 0.5792 0.087 Uiso 1 1 calc R . .
C25 C 0.1425(2) 0.7435(4) 0.5613(3) 0.0582(9) Uani 1 1 d . . .
C26 C 0.1821(3) 0.6493(5) 0.6259(3) 0.0767(13) Uani 1 1 d . . .
H26A H 0.1929 0.5835 0.5934 0.115 Uiso 1 1 calc R . .
H26B H 0.1519 0.6211 0.6580 0.115 Uiso 1 1 calc R . .
H26C H 0.2272 0.6816 0.6684 0.115 Uiso 1 1 calc R . .
P1 P 0.18326(6) 0.26026(10) 0.06407(7) 0.0583(3) Uani 1 1 d . . .
F10 F 0.12745(19) 0.2236(4) 0.1096(3) 0.1221(16) Uani 1 1 d . . .
F11 F 0.18829(19) 0.1276(3) 0.0351(3) 0.0997(10) Uani 1 1 d . . .
F12 F 0.1810(2) 0.3959(3) 0.0935(2) 0.1073(12) Uani 1 1 d . . .
F13 F 0.25014(18) 0.2372(3) 0.1562(2) 0.0890(9) Uani 1 1 d . . .
F14 F 0.23931(17) 0.2983(3) 0.0185(2) 0.0833(8) Uani 1 1 d . . .
F15 F 0.11616(17) 0.2857(3) -0.02615(18) 0.0821(8) Uani 1 1 d . . .
P2 P 0.52173(6) 0.77568(8) 0.54827(6) 0.0493(2) Uani 1 1 d . . .
F20 F 0.5179(2) 0.6441(2) 0.5134(2) 0.0948(10) Uani 1 1 d . . .
F21 F 0.5400(2) 0.8177(3) 0.4654(2) 0.1050(11) Uani 1 1 d . . .
F22 F 0.60523(17) 0.7545(3) 0.6085(2) 0.0992(10) Uani 1 1 d . . .
F23 F 0.43740(18) 0.7918(4) 0.4897(2) 0.1085(12) Uani 1 1 d . . .
F24 F 0.5303(2) 0.9080(3) 0.5828(2) 0.1070(13) Uani 1 1 d . . .
F25 F 0.50318(18) 0.7316(3) 0.63161(19) 0.0854(9) Uani 1 1 d . . .
O100 O -0.0334(10) 1.059(2) 0.2153(17) 0.125(7) Uani 0.25 1 d PD A 1
C101 C 0.0180(13) 1.2696(18) 0.2590(13) 0.079(7) Uani 0.25 1 d PD A 1
H10X H 0.0659 1.2357 0.2909 0.119 Uiso 0.25 1 calc PR A 1
H10Y H 0.0073 1.3287 0.2968 0.119 Uiso 0.25 1 calc PR A 1
H10Z H 0.0172 1.3070 0.2040 0.119 Uiso 0.25 1 calc PR A 1
C102 C -0.0380(15) 1.174(2) 0.237(2) 0.091(8) Uani 0.25 1 d PDU A 1
H10A H -0.0535 1.1707 0.2884 0.109 Uiso 0.25 1 calc PR A 1
H10B H -0.0797 1.2054 0.1868 0.109 Uiso 0.25 1 calc PR A 1
C103 C -0.0544(12) 0.964(2) 0.1603(17) 0.102(9) Uani 0.25 1 d P A 1
H10C H -0.0163 0.9429 0.1372 0.122 Uiso 0.25 1 calc PR A 1
H10D H -0.0992 0.9829 0.1091 0.122 Uiso 0.25 1 calc PR A 1
C104 C -0.0692(11) 0.8503(18) 0.2205(12) 0.071(5) Uani 0.25 1 d P A 1
H10E H -0.0734 0.8811 0.2751 0.107 Uiso 0.25 1 calc PR A 1
H10F H -0.0287 0.7948 0.2360 0.107 Uiso 0.25 1 calc PR A 1
H10G H -0.1140 0.8096 0.1850 0.107 Uiso 0.25 1 calc PR A 1
O200 O -0.0103(12) 1.0359(16) 0.1064(14) 0.129(8) Uani 0.25 1 d P B 2
O300 O 0.0051(14) 1.350(3) 0.2867(14) 0.118(9) Uani 0.20 1 d P C 2
O400 O -0.044(2) 1.252(4) 0.2570(17) 0.105(10) Uani 0.15 1 d PU D 3
O500 O -0.0293(19) 1.146(5) 0.188(3) 0.134(16) Uani 0.15 1 d P E 4

loop_
_atom_site_aniso_label
_atom_site_aniso_U_11
_atom_site_aniso_U_22
_atom_site_aniso_U_33
_atom_site_aniso_U_23
_atom_site_aniso_U_13
_atom_site_aniso_U_12
Cu1 0.0499(3) 0.0388(2) 0.0314(2) 0.00234(14) 0.01102(17) 0.00329(15)
N1 0.0500(15) 0.0467(15) 0.0360(13) -0.0017(11) 0.0112(11) -0.0002(12)
N2 0.0473(14) 0.0425(14) 0.0365(13) 0.0025(11) 0.0159(11) 0.0022(11)
N3 0.0564(16) 0.0436(15) 0.0365(14) -0.0014(11) 0.0145(12) 0.0033(12)
C1 0.064(2) 0.0458(19) 0.051(2) -0.0067(16) 0.0135(17) 0.0014(16)
C2 0.071(3) 0.056(2) 0.058(2) -0.0156(19) 0.014(2) -0.0027(19)
C3 0.061(2) 0.075(3) 0.047(2) -0.0181(19) 0.0120(17) -0.005(2)
C4 0.055(2) 0.068(2) 0.0392(17) -0.0004(17) 0.0086(15) 0.0017(18)
C5 0.0455(17) 0.0519(19) 0.0352(16) 0.0004(13) 0.0132(13) 0.0007(14)
C6 0.0453(16) 0.0518(19) 0.0365(15) 0.0053(14) 0.0145(13) 0.0002(14)
C7 0.0532(19) 0.060(2) 0.0427(18) 0.0145(16) 0.0155(15) 0.0048(16)
C8 0.060(2) 0.051(2) 0.057(2) 0.0197(17) 0.0208(17) 0.0101(16)
C9 0.064(2) 0.0424(18) 0.059(2) 0.0083(16) 0.0281(18) 0.0062(16)
C10 0.0491(17) 0.0421(17) 0.0445(17) 0.0042(13) 0.0198(14) 0.0021(14)
C11 0.0550(18) 0.0428(17) 0.0420(17) -0.0011(13) 0.0213(14) -0.0006(14)
C12 0.080(3) 0.0448(19) 0.056(2) -0.0037(16) 0.0327(19) 0.0039(18)
C13 0.095(3) 0.057(2) 0.053(2) -0.0202(19) 0.032(2) -0.007(2)
C14 0.084(3) 0.072(3) 0.0382(18) -0.0107(18) 0.0183(18) -0.003(2)
C15 0.074(2) 0.056(2) 0.0395(18) -0.0015(16) 0.0159(17) 0.0053(18)
N4 0.0522(15) 0.0430(15) 0.0365(13) -0.0003(11) 0.0118(12) 0.0008(12)
N5 0.0543(16) 0.0472(15) 0.0432(15) -0.0070(12) 0.0214(13) -0.0075(12)
C16 0.061(2) 0.053(2) 0.0502(19) 0.0090(16) 0.0214(17) -0.0020(16)
C17 0.074(3) 0.054(2) 0.051(2) 0.0080(17) 0.0258(19) -0.0048(18)
C18 0.075(3) 0.056(2) 0.054(2) 0.0153(18) 0.0184(19) 0.0067(19)
C19 0.060(2) 0.064(2) 0.052(2) 0.0098(18) 0.0139(17) 0.0073(18)
C20 0.0511(18) 0.0431(17) 0.0380(16) -0.0045(13) 0.0123(14) -0.0006(14)
C21 0.0476(17) 0.0455(18) 0.0483(18) -0.0059(14) 0.0136(14) 0.0004(14)
C22 0.055(2) 0.065(3) 0.083(3) 0.005(2) 0.025(2) 0.0052(19)
C23 0.063(3) 0.078(3) 0.110(4) 0.000(3) 0.046(3) -0.001(2)
C24 0.071(3) 0.070(3) 0.091(3) -0.002(2) 0.047(3) -0.008(2)
C25 0.070(2) 0.059(2) 0.056(2) -0.0045(18) 0.035(2) -0.0079(18)
C26 0.092(3) 0.079(3) 0.075(3) 0.016(2) 0.049(3) -0.003(3)
P1 0.0663(6) 0.0638(6) 0.0469(5) 0.0080(4) 0.0232(5) 0.0127(5)
F10 0.084(2) 0.201(4) 0.099(2) 0.072(3) 0.055(2) 0.040(2)
F11 0.104(2) 0.0600(17) 0.133(3) -0.0044(17) 0.040(2) -0.0005(15)
F12 0.139(3) 0.086(2) 0.081(2) -0.0165(16) 0.0214(19) 0.042(2)
F13 0.0831(19) 0.114(2) 0.0605(16) 0.0174(15) 0.0155(14) 0.0265(16)
F14 0.092(2) 0.092(2) 0.0783(19) 0.0047(15) 0.0452(16) -0.0081(16)
F15 0.0824(18) 0.102(2) 0.0528(14) 0.0101(13) 0.0142(13) 0.0108(15)
P2 0.0587(5) 0.0459(5) 0.0380(5) -0.0002(3) 0.0116(4) 0.0028(4)
F20 0.147(3) 0.0477(14) 0.0701(17) -0.0104(12) 0.0170(18) 0.0049(15)
F21 0.166(3) 0.095(2) 0.0710(18) 0.0013(17) 0.063(2) -0.029(2)
F22 0.0589(16) 0.124(3) 0.098(2) 0.0002(19) 0.0082(16) 0.0031(16)
F23 0.0721(19) 0.149(3) 0.079(2) 0.003(2) -0.0026(16) 0.0314(19)
F24 0.186(4) 0.0514(15) 0.0627(16) -0.0090(12) 0.0210(19) 0.0128(18)
F25 0.091(2) 0.111(2) 0.0612(16) 0.0113(15) 0.0364(15) -0.0065(16)
O100 0.089(12) 0.16(2) 0.138(18) 0.042(18) 0.053(12) 0.016(13)
C101 0.11(2) 0.069(13) 0.033(8) 0.016(8) 0.003(10) 0.034(14)
C102 0.095(15) 0.099(18) 0.075(15) -0.008(14) 0.026(12) 0.006(14)
C103 0.068(12) 0.12(2) 0.102(17) -0.079(17) 0.013(11) -0.007(12)
C104 0.076(11) 0.078(12) 0.052(9) -0.027(9) 0.014(8) 0.010(9)
O200 0.147(16) 0.076(11) 0.118(14) 0.051(10) -0.006(12) -0.004(10)
O300 0.123(18) 0.14(2) 0.063(12) 0.073(15) 0.005(12) -0.021(17)
O400 0.12(2) 0.13(2) 0.040(12) 0.004(14) 0.000(13) -0.029(19)
O500 0.11(2) 0.18(4) 0.11(3) 0.11(3) 0.04(2) 0.08(3)

loop_
_atom_type_symbol
_atom_type_description
_atom_type_scat_dispersion_real
_atom_type_scat_dispersion_imag
_atom_type_scat_source
C C 0.0033 0.0016 'International Tables Vol C Tables 4.2.6.8 and 6.1.1.4'
H H 0.0000 0.0000 'International Tables Vol C Tables 4.2.6.8 and 6.1.1.4'
N N 0.0061 0.0033 'International Tables Vol C Tables 4.2.6.8 and 6.1.1.4'
F F 0.0171 0.0103 'International Tables Vol C Tables 4.2.6.8 and 6.1.1.4'
P P 0.1023 0.0942 'International Tables Vol C Tables 4.2.6.8 and 6.1.1.4'
Cu Cu 0.3201 1.2651 'International Tables Vol C Tables 4.2.6.8 and 6.1.1.4'
O O 0.0106 0.0060 'International Tables Vol C Tables 4.2.6.8 and 6.1.1.4'

loop_
_geom_angle_atom_site_label_1
_geom_angle_atom_site_label_2
_geom_angle_atom_site_label_3
_geom_angle
N2 Cu1 N4 168.85(12)
N2 Cu1 N1 80.63(12)
N4 Cu1 N1 99.96(12)
N2 Cu1 N3 79.56(12)
N4 Cu1 N3 97.68(12)
N1 Cu1 N3 158.09(12)
N2 Cu1 N5 112.48(12)
N4 Cu1 N5 78.51(12)
N1 Cu1 N5 98.94(11)
N3 Cu1 N5 97.21(12)
C1 N1 C5 119.0(3)
C1 N1 Cu1 127.3(3)
C5 N1 Cu1 113.6(2)
C6 N2 C10 122.1(3)
C6 N2 Cu1 118.3(2)
C10 N2 Cu1 119.7(2)
C15 N3 C11 118.6(3)
C15 N3 Cu1 127.6(3)
C11 N3 Cu1 113.6(2)
N1 C1 C2 121.9(4)
N1 C1 H1A 119.1
C2 C1 H1A 119.1
C3 C2 C1 118.8(4)
C3 C2 H2A 120.6
C1 C2 H2A 120.6
C2 C3 C4 119.9(4)
C2 C3 H3A 120.1
C4 C3 H3A 120.1
C3 C4 C5 118.9(4)
C3 C4 H4A 120.5
C5 C4 H4A 120.5
N1 C5 C4 121.5(3)
N1 C5 C6 114.0(3)
C4 C5 C6 124.4(3)
N2 C6 C7 120.4(3)
N2 C6 C5 112.9(3)
C7 C6 C5 126.7(3)
C8 C7 C6 117.9(3)
C8 C7 H7A 121.1
C6 C7 H7A 121.1
C9 C8 C7 121.0(3)
C9 C8 H8A 119.5
C7 C8 H8A 119.5
C8 C9 C10 118.1(4)
C8 C9 H9A 121.0
C10 C9 H9A 121.0
N2 C10 C9 120.6(3)
N2 C10 C11 112.8(3)
C9 C10 C11 126.6(3)
N3 C11 C12 121.5(3)
N3 C11 C10 114.2(3)
C12 C11 C10 124.3(3)
C11 C12 C13 119.4(4)
C11 C12 H12A 120.3
C13 C12 H12A 120.3
C12 C13 C14 119.1(4)
C12 C13 H13A 120.4
C14 C13 H13A 120.4
C15 C14 C13 119.1(4)
C15 C14 H14A 120.4
C13 C14 H14A 120.4
N3 C15 C14 122.2(4)
N3 C15 H15A 118.9
C14 C15 H15A 118.9
C20 N4 C16 119.7(3)
C20 N4 Cu1 118.0(2)
C16 N4 Cu1 121.9(2)
C25 N5 C21 119.3(3)
C25 N5 Cu1 131.2(3)
C21 N5 Cu1 109.5(2)
N4 C16 C17 121.6(4)
N4 C16 H16A 119.2
C17 C16 H16A 119.2
C18 C17 C16 118.3(4)
C18 C17 H17A 120.8
C16 C17 H17A 120.8
C19 C18 C17 121.1(4)
C19 C18 H18A 119.5
C17 C18 H18A 119.5
C18 C19 C20 118.7(4)
C18 C19 H19A 120.6
C20 C19 H19A 120.6
N4 C20 C19 120.5(3)
N4 C20 C21 117.4(3)
C19 C20 C21 122.1(3)
N5 C21 C22 121.5(4)
N5 C21 C20 115.9(3)
C22 C21 C20 122.6(4)
C23 C22 C21 118.5(4)
C23 C22 H22A 120.8
C21 C22 H22A 120.8
C24 C23 C22 120.9(4)
C24 C23 H23A 119.6
C22 C23 H23A 119.6
C23 C24 C25 118.8(4)
C23 C24 H24A 120.6
C25 C24 H24A 120.6
N5 C25 C24 120.9(4)
N5 C25 C26 117.1(4)
C24 C25 C26 121.9(4)
C25 C26 H26A 109.5
C25 C26 H26B 109.5
H26A C26 H26B 109.5
C25 C26 H26C 109.5
H26A C26 H26C 109.5
H26B C26 H26C 109.5
F11 P1 F10 91.1(2)
F11 P1 F15 91.39(19)
F10 P1 F15 88.71(19)
F11 P1 F14 89.40(19)
F10 P1 F14 179.5(2)
F15 P1 F14 91.27(17)
F11 P1 F13 89.9(2)
F10 P1 F13 90.60(19)
F15 P1 F13 178.55(19)
F14 P1 F13 89.41(18)
F11 P1 F12 177.9(2)
F10 P1 F12 90.7(2)
F15 P1 F12 89.56(18)
F14 P1 F12 88.8(2)
F13 P1 F12 89.17(19)
F21 P2 F20 88.74(19)
F21 P2 F24 89.1(2)
F20 P2 F24 176.5(2)
F21 P2 F25 179.3(2)
F20 P2 F25 90.57(19)
F24 P2 F25 91.57(19)
F21 P2 F22 92.8(2)
F20 P2 F22 88.7(2)
F24 P2 F22 88.5(2)
F25 P2 F22 87.22(19)
F21 P2 F23 89.1(2)
F20 P2 F23 89.7(2)
F24 P2 F23 93.1(2)
F25 P2 F23 90.9(2)
F22 P2 F23 177.6(2)
C103 O100 C102 153(3)
C102 C101 H10X 109.5
C102 C101 H10Y 109.5
H10X C101 H10Y 109.5
C102 C101 H10Z 109.5
H10X C101 H10Z 109.5
H10Y C101 H10Z 109.5
O100 C102 C101 130(2)
O100 C102 H10A 104.8
C101 C102 H10A 104.8
O100 C102 H10B 104.8
C101 C102 H10B 104.8
H10A C102 H10B 105.8
O100 C103 C104 107(2)
O100 C103 H10C 110.2
C104 C103 H10C 110.2
O100 C103 H10D 110.2
C104 C103 H10D 110.2
H10C C103 H10D 108.5
C103 C104 H10E 109.5
C103 C104 H10F 109.5
H10E C104 H10F 109.5
C103 C104 H10G 109.5
H10E C104 H10G 109.5
H10F C104 H10G 109.5

loop_
_geom_bond_atom_site_label_1
_geom_bond_atom_site_label_2
_geom_bond_distance
Cu1 N2 1.926(3)
Cu1 N4 1.982(3)
Cu1 N1 2.021(3)
Cu1 N3 2.048(3)
Cu1 N5 2.241(3)
N1 C1 1.333(5)
N1 C5 1.351(4)
N2 C6 1.334(4)
N2 C10 1.335(4)
N3 C15 1.334(5)
N3 C11 1.358(5)
C1 C2 1.390(5)
C1 H1A 0.9400
C2 C3 1.363(6)
C2 H2A 0.9400
C3 C4 1.377(6)
C3 H3A 0.9400
C4 C5 1.379(5)
C4 H4A 0.9400
C5 C6 1.484(5)
C6 C7 1.387(5)
C7 C8 1.386(6)
C7 H7A 0.9400
C8 C9 1.380(6)
C8 H8A 0.9400
C9 C10 1.383(5)
C9 H9A 0.9400
C10 C11 1.471(5)
C11 C12 1.373(5)
C12 C13 1.376(6)
C12 H12A 0.9400
C13 C14 1.376(7)
C13 H13A 0.9400
C14 C15 1.376(6)
C14 H14A 0.9400
C15 H15A 0.9400
N4 C20 1.334(5)
N4 C16 1.363(5)
N5 C25 1.346(5)
N5 C21 1.363(5)
C16 C17 1.372(5)
C16 H16A 0.9400
C17 C18 1.365(6)
C17 H17A 0.9400
C18 C19 1.364(6)
C18 H18A 0.9400
C19 C20 1.401(5)
C19 H19A 0.9400
C20 C21 1.467(5)
C21 C22 1.396(5)
C22 C23 1.378(7)
C22 H22A 0.9400
C23 C24 1.359(8)
C23 H23A 0.9400
C24 C25 1.418(7)
C24 H24A 0.9400
C25 C26 1.483(7)
C26 H26A 0.9700
C26 H26B 0.9700
C26 H26C 0.9700
P1 F11 1.572(3)
P1 F10 1.580(3)
P1 F15 1.584(3)
P1 F14 1.589(3)
P1 F13 1.596(3)
P1 F12 1.599(3)
P2 F21 1.569(3)
P2 F20 1.570(3)
P2 F24 1.572(3)
P2 F25 1.585(3)
P2 F22 1.589(3)
P2 F23 1.589(3)
O100 C103 1.34(3)
O100 C102 1.345(18)
C101 C102 1.489(19)
C101 H10X 0.9700
C101 H10Y 0.9700
C101 H10Z 0.9700
C102 H10A 0.9800
C102 H10B 0.9800
C103 C104 1.69(4)
C103 H10C 0.9800
C103 H10D 0.9800
C104 H10E 0.9700
C104 H10F 0.9700
C104 H10G 0.9700
